data_4340460
loop_
_publ_author_name
'Thallaj, Nasser K.'
'Orain, Pierre-Yves'
'Thibon, Aurore'
'Sandroni, Martina'
'Welter, Richard'
'Mandon, Dominique'

_publ_section_title
;
 Steric Congestion at, and Proximity to, a Ferrous Center Leads to
 Hydration of \a-Nitrile Substituents Forming Coordinated Carboxamides.
;
_journal_issue 15
_journal_name_full 'Inorganic chemistry'
_journal_page_first 7824
_journal_paper_doi 10.1021/ic500096h
_journal_volume 53
_journal_year 2014
_chemical_formula_moiety 'C40 H40 Fe2 N12 O5, 4 Cl'
_chemical_formula_sum 'C40 H40 Cl4 Fe2 N12 O5'
_chemical_formula_weight 1022.34
_chemical_name_systematic
; 
 ? 
;
_space_group_IT_number 14
_symmetry_cell_setting monoclinic
_symmetry_space_group_name_Hall '-P 2ybc'
_symmetry_space_group_name_H-M 'P 1 21/c 1'
_atom_sites_solution_hydrogens geom
_atom_sites_solution_primary direct
_atom_sites_solution_secondary difmap
_audit_creation_method SHELXL-97
_cell_angle_alpha 90.00
_cell_angle_beta 130.44(3)
_cell_angle_gamma 90.00
_cell_formula_units_Z 2
_cell_length_a 11.0360(4)
_cell_length_b 18.3800(8)
_cell_length_c 14.3640(5)
_cell_measurement_reflns_used 4831
_cell_measurement_temperature 173(2)
_cell_measurement_theta_max 28.71
_cell_measurement_theta_min 2.17
_cell_volume 2217.5(10)
_computing_cell_refinement 'Denzo (Nonius B.V., 1998)'
_computing_data_collection 'Collect (Nonius B.V., 1998)'
_computing_data_reduction 'Denzo (Nonius B.V., 1998)'
_computing_molecular_graphics 'PLATON 98 (Spek, 1998)'
_computing_publication_material 'SHELXL-97 (Sheldrick, 1997)'
_computing_structure_refinement 'SHELXL-97 (Sheldrick, 1997)'
_computing_structure_solution 'SHELXS-97 (Sheldrick, 1997)'
_diffrn_ambient_temperature 173(2)
_diffrn_measured_fraction_theta_full 0.962
_diffrn_measured_fraction_theta_max 0.962
_diffrn_measurement_device_type KappaCCD
_diffrn_measurement_method '\p scans'
_diffrn_radiation_monochromator graphite
_diffrn_radiation_source 'fine-focus sealed tube'
_diffrn_radiation_type MoK\a
_diffrn_radiation_wavelength 0.71073
_diffrn_reflns_av_R_equivalents 0.0000
_diffrn_reflns_av_sigmaI/netI 0.0475
_diffrn_reflns_limit_h_max 14
_diffrn_reflns_limit_h_min 0
_diffrn_reflns_limit_k_max 0
_diffrn_reflns_limit_k_min -24
_diffrn_reflns_limit_l_max 13
_diffrn_reflns_limit_l_min -18
_diffrn_reflns_number 5499
_diffrn_reflns_theta_full 28.71
_diffrn_reflns_theta_max 28.71
_diffrn_reflns_theta_min 2.17
_exptl_absorpt_coefficient_mu 0.954
_exptl_absorpt_correction_type none
_exptl_crystal_density_diffrn 1.531
_exptl_crystal_density_method 'not measured'
_exptl_crystal_description prism
_exptl_crystal_F_000 1048
_exptl_crystal_size_max 0.10
_exptl_crystal_size_mid 0.10
_exptl_crystal_size_min 0.10
_refine_diff_density_max 0.830
_refine_diff_density_min -0.556
_refine_diff_density_rms 0.067
_refine_ls_extinction_method none
_refine_ls_goodness_of_fit_ref 0.990
_refine_ls_hydrogen_treatment mixed
_refine_ls_matrix_type full
_refine_ls_number_parameters 302
_refine_ls_number_reflns 5499
_refine_ls_number_restraints 0
_refine_ls_restrained_S_all 0.990
_refine_ls_R_factor_all 0.0737
_refine_ls_R_factor_gt 0.0516
_refine_ls_shift/su_max 0.000
_refine_ls_shift/su_mean 0.000
_refine_ls_structure_factor_coef Fsqd
_refine_ls_weighting_details 'calc w=1/[\s^2^(Fo^2^)+(0.0337P)^2^+3.7354P] where P=(Fo^2^+2Fc^2^)/3'
_refine_ls_weighting_scheme calc
_refine_ls_wR_factor_gt 0.0993
_refine_ls_wR_factor_ref 0.1078
_reflns_number_gt 4416
_reflns_number_total 5499
_reflns_threshold_expression >2sigma(I)
_cod_data_source_file ic500096h_si_002.cif
_cod_data_source_block nasser_cn2_fe_oxy
_cod_depositor_comments 'Adding full bibliography for 4340459--4340461.cif.'
_cod_original_cell_volume 2217.4(10)
_cod_original_sg_symbol_H-M P21/c
_cod_database_code 4340460

loop_
_symmetry_equiv_pos_as_xyz
'x, y, z'
'-x, y+1/2, -z+1/2'
'-x, -y, -z'
'x, -y-1/2, z-1/2'

loop_
_atom_site_label
_atom_site_type_symbol
_atom_site_fract_x
_atom_site_fract_y
_atom_site_fract_z
_atom_site_U_iso_or_equiv
_atom_site_adp_type
_atom_site_occupancy
_atom_site_symmetry_multiplicity
_atom_site_calc_flag
_atom_site_refinement_flags
Fe1 Fe 0.93170(4) 0.007803(19) 0.34979(3) 0.02130(10) Uani 1 1 d .
Cl1 Cl 0.33363(9) -0.13131(4) 0.22453(9) 0.0504(2) Uani 1 1 d .
Cl2 Cl 0.40011(8) 0.15612(4) 0.30028(7) 0.03454(17) Uani 1 1 d .
O1 O 0.7229(2) -0.05913(10) 0.26599(17) 0.0287(4) Uani 1 1 d .
O2 O 0.7408(2) 0.08236(10) 0.28140(18) 0.0296(4) Uani 1 1 d .
O3 O 1.0000 0.0000 0.5000 0.0290(6) Uani 1 2 d S
N1 N 0.8669(3) 0.00914(12) 0.1724(2) 0.0279(5) Uani 1 1 d .
N2 N 1.1824(2) 0.00306(11) 0.40089(19) 0.0237(4) Uani 1 1 d .
N3 N 0.9992(2) -0.10771(11) 0.35750(19) 0.0232(4) Uani 1 1 d .
N4 N 1.0281(2) 0.11928(12) 0.38369(19) 0.0244(5) Uani 1 1 d .
N5 N 0.6544(3) 0.19676(15) 0.2630(2) 0.0355(6) Uani 1 1 d .
N6 N 0.6088(3) -0.17009(15) 0.2174(3) 0.0373(6) Uani 1 1 d .
C1 C 0.7142(3) 0.00444(17) 0.0677(3) 0.0360(7) Uani 1 1 d .
H1 H 0.6322 0.0193 0.0683 0.043 Uiso 1 1 calc .
C2 C 0.6723(4) -0.02105(19) -0.0401(3) 0.0403(7) Uani 1 1 d .
H2 H 0.5642 -0.0216 -0.1135 0.048 Uiso 1 1 calc .
C3 C 0.7916(4) -0.04564(18) -0.0386(3) 0.0393(7) Uani 1 1 d .
H3 H 0.7664 -0.0658 -0.1102 0.047 Uiso 1 1 calc .
C4 C 0.9485(3) -0.04074(16) 0.0685(3) 0.0321(6) Uani 1 1 d .
H4 H 1.0320 -0.0580 0.0712 0.039 Uiso 1 1 calc .
C5 C 0.9825(3) -0.01057(14) 0.1710(2) 0.0254(5) Uani 1 1 d .
C6 C 1.1513(3) 0.00722(15) 0.2835(3) 0.0289(6) Uani 1 1 d .
H6A H 1.2243 -0.0267 0.2877 0.035 Uiso 1 1 calc .
H6B H 1.1768 0.0570 0.2746 0.035 Uiso 1 1 calc .
C7 C 1.2651(3) -0.06529(15) 0.4660(3) 0.0315(6) Uani 1 1 d .
H7A H 1.3206 -0.0595 0.5540 0.038 Uiso 1 1 calc .
H7B H 1.3459 -0.0763 0.4581 0.038 Uiso 1 1 calc .
C8 C 1.1487(3) -0.12701(14) 0.4143(2) 0.0255(5) Uani 1 1 d .
C9 C 1.1949(3) -0.19982(15) 0.4321(3) 0.0323(6) Uani 1 1 d .
H9 H 1.3017 -0.2126 0.4709 0.039 Uiso 1 1 calc .
C10 C 1.0824(3) -0.25264(15) 0.3921(3) 0.0365(7) Uani 1 1 d .
H10 H 1.1113 -0.3026 0.4046 0.044 Uiso 1 1 calc .
C11 C 0.9260(3) -0.23275(15) 0.3335(3) 0.0309(6) Uani 1 1 d .
H11 H 0.8468 -0.2686 0.3050 0.037 Uiso 1 1 calc .
C12 C 0.8890(3) -0.15973(14) 0.3177(2) 0.0248(5) Uani 1 1 d .
C13 C 0.7310(3) -0.12697(15) 0.2631(2) 0.0265(6) Uani 1 1 d .
C14 C 0.7660(3) 0.14959(14) 0.2951(2) 0.0263(5) Uani 1 1 d .
C15 C 0.9303(3) 0.17556(14) 0.3536(2) 0.0251(5) Uani 1 1 d .
C16 C 0.9830(3) 0.24634(15) 0.3810(3) 0.0336(6) Uani 1 1 d .
H16 H 0.9122 0.2853 0.3589 0.040 Uiso 1 1 calc .
C17 C 1.1434(4) 0.25929(16) 0.4421(3) 0.0396(7) Uani 1 1 d .
H17 H 1.1835 0.3076 0.4626 0.048 Uiso 1 1 calc .
C18 C 1.2437(3) 0.20195(16) 0.4727(3) 0.0359(7) Uani 1 1 d .
H18 H 1.3529 0.2101 0.5135 0.043 Uiso 1 1 calc .
C19 C 1.1813(3) 0.13177(15) 0.4425(2) 0.0263(5) Uani 1 1 d .
C20 C 1.2822(3) 0.06511(15) 0.4806(3) 0.0297(6) Uani 1 1 d .
H20A H 1.3656 0.0745 0.4750 0.036 Uiso 1 1 calc .
H20B H 1.3354 0.0531 0.5667 0.036 Uiso 1 1 calc .
H5 H 0.520(5) -0.151(2) 0.196(3) 0.057(11) Uiso 1 1 d .
H6 H 0.617(4) -0.217(2) 0.219(3) 0.060(12) Uiso 1 1 d .
H7 H 0.557(5) 0.179(2) 0.235(3) 0.059(11) Uiso 1 1 d .
H8 H 0.674(5) 0.244(2) 0.273(4) 0.067(13) Uiso 1 1 d .

loop_
_atom_site_aniso_label
_atom_site_aniso_U_11
_atom_site_aniso_U_22
_atom_site_aniso_U_33
_atom_site_aniso_U_23
_atom_site_aniso_U_13
_atom_site_aniso_U_12
Fe1 0.01741(16) 0.02237(19) 0.02506(18) -0.00162(14) 0.01419(15) -0.00065(13)
Cl1 0.0384(4) 0.0274(4) 0.0947(7) -0.0083(4) 0.0473(5) -0.0031(3)
Cl2 0.0239(3) 0.0257(3) 0.0457(4) 0.0033(3) 0.0188(3) 0.0027(2)
O1 0.0215(8) 0.0234(9) 0.0413(11) -0.0041(8) 0.0203(9) -0.0022(7)
O2 0.0217(9) 0.0243(10) 0.0406(11) -0.0017(8) 0.0192(9) 0.0016(7)
O3 0.0318(14) 0.0295(14) 0.0319(13) -0.0014(11) 0.0234(12) -0.0015(11)
N1 0.0239(10) 0.0339(12) 0.0269(11) 0.0007(9) 0.0169(10) -0.0004(9)
N2 0.0184(9) 0.0220(11) 0.0288(11) -0.0003(9) 0.0145(9) -0.0002(8)
N3 0.0188(9) 0.0242(11) 0.0260(11) -0.0011(8) 0.0142(9) -0.0013(8)
N4 0.0228(10) 0.0247(11) 0.0288(11) -0.0006(9) 0.0182(10) -0.0006(8)
N5 0.0263(12) 0.0274(14) 0.0500(16) 0.0017(11) 0.0235(12) 0.0040(10)
N6 0.0232(12) 0.0275(14) 0.0567(17) -0.0056(12) 0.0239(12) -0.0033(10)
C1 0.0252(13) 0.0499(19) 0.0309(14) 0.0029(13) 0.0173(12) 0.0003(12)
C2 0.0294(14) 0.056(2) 0.0272(14) -0.0003(13) 0.0149(13) -0.0067(13)
C3 0.0463(17) 0.0442(18) 0.0307(15) -0.0060(13) 0.0264(14) -0.0102(14)
C4 0.0368(15) 0.0314(15) 0.0370(15) 0.0012(12) 0.0279(14) -0.0010(12)
C5 0.0269(12) 0.0238(13) 0.0306(13) 0.0030(10) 0.0210(12) 0.0006(10)
C6 0.0246(12) 0.0332(15) 0.0357(14) -0.0035(11) 0.0226(12) -0.0025(11)
C7 0.0184(12) 0.0266(14) 0.0407(16) 0.0045(12) 0.0152(12) 0.0021(10)
C8 0.0190(11) 0.0269(13) 0.0284(13) 0.0008(10) 0.0144(11) 0.0013(10)
C9 0.0232(12) 0.0283(14) 0.0406(16) -0.0012(12) 0.0185(13) 0.0029(10)
C10 0.0315(14) 0.0247(14) 0.0488(17) -0.0044(12) 0.0241(14) 0.0024(11)
C11 0.0273(13) 0.0261(14) 0.0400(15) -0.0071(11) 0.0221(13) -0.0040(11)
C12 0.0217(12) 0.0284(14) 0.0265(13) -0.0050(10) 0.0166(11) -0.0036(10)
C13 0.0221(12) 0.0292(14) 0.0291(13) -0.0028(10) 0.0171(11) -0.0025(10)
C14 0.0239(12) 0.0263(13) 0.0283(13) 0.0014(10) 0.0168(11) 0.0034(10)
C15 0.0264(12) 0.0235(12) 0.0287(13) 0.0021(10) 0.0193(11) 0.0016(10)
C16 0.0355(14) 0.0266(14) 0.0478(17) 0.0002(12) 0.0312(14) 0.0013(11)
C17 0.0389(16) 0.0245(14) 0.061(2) -0.0077(13) 0.0351(16) -0.0076(12)
C18 0.0268(13) 0.0325(15) 0.0482(18) -0.0074(13) 0.0243(14) -0.0064(11)
C19 0.0229(12) 0.0288(14) 0.0295(13) -0.0019(10) 0.0180(11) -0.0014(10)
C20 0.0196(12) 0.0281(14) 0.0356(15) -0.0041(11) 0.0153(12) -0.0037(10)

loop_
_atom_type_symbol
_atom_type_description
_atom_type_scat_dispersion_real
_atom_type_scat_dispersion_imag
_atom_type_scat_source
C C 0.0033 0.0016 'International Tables Vol C Tables 4.2.6.8 and 6.1.1.4'
H H 0.0000 0.0000 'International Tables Vol C Tables 4.2.6.8 and 6.1.1.4'
N N 0.0061 0.0033 'International Tables Vol C Tables 4.2.6.8 and 6.1.1.4'
O O 0.0106 0.0060 'International Tables Vol C Tables 4.2.6.8 and 6.1.1.4'
Cl Cl 0.1484 0.1585 'International Tables Vol C Tables 4.2.6.8 and 6.1.1.4'
Fe Fe 0.3463 0.8444 'International Tables Vol C Tables 4.2.6.8 and 6.1.1.4'

loop_
_geom_angle_atom_site_label_1
_geom_angle_atom_site_label_2
_geom_angle_atom_site_label_3
_geom_angle
_geom_angle_site_symmetry_3
O3 Fe1 O2 97.19(6) .
O3 Fe1 N1 174.12(6) .
O2 Fe1 N1 88.68(9) .
O3 Fe1 O1 95.16(6) .
O2 Fe1 O1 74.52(7) .
N1 Fe1 O1 86.07(8) .
O3 Fe1 N4 92.46(6) .
O2 Fe1 N4 72.43(7) .
N1 Fe1 N4 89.61(8) .
O1 Fe1 N4 146.74(7) .
O3 Fe1 N3 89.88(6) .
O2 Fe1 N3 146.00(7) .
N1 Fe1 N3 85.04(8) .
O1 Fe1 N3 71.74(7) .
N4 Fe1 N3 140.70(8) .
O3 Fe1 N2 97.57(7) .
O2 Fe1 N2 140.50(7) .
N1 Fe1 N2 77.94(9) .
O1 Fe1 N2 139.77(7) .
N4 Fe1 N2 70.51(7) .
N3 Fe1 N2 70.29(7) .
C13 O1 Fe1 120.79(16) .
C14 O2 Fe1 120.41(16) .
Fe1 O3 Fe1 180.0 3_756
C5 N1 C1 118.6(2) .
C5 N1 Fe1 115.23(17) .
C1 N1 Fe1 122.30(19) .
C7 N2 C20 108.8(2) .
C7 N2 C6 110.8(2) .
C20 N2 C6 110.3(2) .
C7 N2 Fe1 110.28(15) .
C20 N2 Fe1 110.23(15) .
C6 N2 Fe1 106.44(15) .
C8 N3 C12 119.3(2) .
C8 N3 Fe1 121.76(17) .
C12 N3 Fe1 118.30(16) .
C19 N4 C15 119.6(2) .
C19 N4 Fe1 122.05(18) .
C15 N4 Fe1 118.00(16) .
C14 N5 H7 119(2) .
C14 N5 H8 121(3) .
H7 N5 H8 120(3) .
C13 N6 H5 119(2) .
C13 N6 H6 122(3) .
H5 N6 H6 118(3) .
N1 C1 C2 122.7(3) .
N1 C1 H1 118.7 .
C2 C1 H1 118.7 .
C3 C2 C1 118.2(3) .
C3 C2 H2 120.9 .
C1 C2 H2 120.9 .
C2 C3 C4 119.4(3) .
C2 C3 H3 120.3 .
C4 C3 H3 120.3 .
C5 C4 C3 119.3(3) .
C5 C4 H4 120.3 .
C3 C4 H4 120.3 .
N1 C5 C4 121.6(2) .
N1 C5 C6 116.8(2) .
C4 C5 C6 121.4(2) .
N2 C6 C5 114.8(2) .
N2 C6 H6A 108.6 .
C5 C6 H6A 108.6 .
N2 C6 H6B 108.6 .
C5 C6 H6B 108.6 .
H6A C6 H6B 107.5 .
N2 C7 C8 110.6(2) .
N2 C7 H7A 109.5 .
C8 C7 H7A 109.5 .
N2 C7 H7B 109.5 .
C8 C7 H7B 109.5 .
H7A C7 H7B 108.1 .
N3 C8 C9 121.9(2) .
N3 C8 C7 115.2(2) .
C9 C8 C7 122.7(2) .
C10 C9 C8 118.5(2) .
C10 C9 H9 120.8 .
C8 C9 H9 120.8 .
C9 C10 C11 119.8(3) .
C9 C10 H10 120.1 .
C11 C10 H10 120.1 .
C12 C11 C10 118.3(2) .
C12 C11 H11 120.8 .
C10 C11 H11 120.8 .
N3 C12 C11 122.1(2) .
N3 C12 C13 111.1(2) .
C11 C12 C13 126.7(2) .
O1 C13 N6 123.0(2) .
O1 C13 C12 117.8(2) .
N6 C13 C12 119.2(2) .
O2 C14 N5 122.0(3) .
O2 C14 C15 117.8(2) .
N5 C14 C15 120.1(2) .
N4 C15 C16 122.1(2) .
N4 C15 C14 111.2(2) .
C16 C15 C14 126.6(2) .
C15 C16 C17 118.1(3) .
C15 C16 H16 121.0 .
C17 C16 H16 121.0 .
C18 C17 C16 119.9(3) .
C18 C17 H17 120.0 .
C16 C17 H17 120.0 .
C17 C18 C19 118.5(2) .
C17 C18 H18 120.8 .
C19 C18 H18 120.8 .
N4 C19 C18 121.7(2) .
N4 C19 C20 115.3(2) .
C18 C19 C20 122.9(2) .
N2 C20 C19 110.1(2) .
N2 C20 H20A 109.6 .
C19 C20 H20A 109.6 .
N2 C20 H20B 109.6 .
C19 C20 H20B 109.6 .
H20A C20 H20B 108.2 .

loop_
_geom_bond_atom_site_label_1
_geom_bond_atom_site_label_2
_geom_bond_distance
_geom_bond_site_symmetry_2
Fe1 O3 1.7703(5) .
Fe1 O2 2.1439(18) .
Fe1 N1 2.154(2) .
Fe1 O1 2.1616(18) .
Fe1 N4 2.212(2) .
Fe1 N3 2.229(2) .
Fe1 N2 2.360(2) .
O1 C13 1.253(3) .
O2 C14 1.254(3) .
O3 Fe1 1.7703(5) 3_756
N1 C5 1.339(3) .
N1 C1 1.349(3) .
N2 C7 1.476(3) .
N2 C20 1.479(3) .
N2 C6 1.488(3) .
N3 C8 1.329(3) .
N3 C12 1.348(3) .
N4 C19 1.332(3) .
N4 C15 1.348(3) .
N5 C14 1.321(3) .
N5 H7 0.93(4) .
N5 H8 0.88(4) .
N6 C13 1.315(3) .
N6 H5 0.88(4) .
N6 H6 0.87(4) .
C1 C2 1.380(4) .
C1 H1 0.9500 .
C2 C3 1.378(5) .
C2 H2 0.9500 .
C3 C4 1.384(4) .
C3 H3 0.9500 .
C4 C5 1.379(4) .
C4 H4 0.9500 .
C5 C6 1.511(4) .
C6 H6A 0.9900 .
C6 H6B 0.9900 .
C7 C8 1.500(4) .
C7 H7A 0.9900 .
C7 H7B 0.9900 .
C8 C9 1.396(4) .
C9 C10 1.374(4) .
C9 H9 0.9500 .
C10 C11 1.391(4) .
C10 H10 0.9500 .
C11 C12 1.378(4) .
C11 H11 0.9500 .
C12 C13 1.498(3) .
C14 C15 1.498(4) .
C15 C16 1.374(4) .
C16 C17 1.395(4) .
C16 H16 0.9500 .
C17 C18 1.378(4) .
C17 H17 0.9500 .
C18 C19 1.392(4) .
C18 H18 0.9500 .
C19 C20 1.500(4) .
C20 H20A 0.9900 .
C20 H20B 0.9900 .

loop_
_geom_torsion_atom_site_label_1
_geom_torsion_atom_site_label_2
_geom_torsion_atom_site_label_3
_geom_torsion_atom_site_label_4
_geom_torsion
_geom_torsion_site_symmetry_4
O3 Fe1 O1 C13 -85.3(2) .
O2 Fe1 O1 C13 178.6(2) .
N1 Fe1 O1 C13 88.9(2) .
N4 Fe1 O1 C13 172.19(19) .
N3 Fe1 O1 C13 2.9(2) .
N2 Fe1 O1 C13 22.8(3) .
O3 Fe1 O2 C14 86.6(2) .
N1 Fe1 O2 C14 -93.7(2) .
O1 Fe1 O2 C14 180.0(2) .
N4 Fe1 O2 C14 -3.7(2) .
N3 Fe1 O2 C14 -172.83(19) .
N2 Fe1 O2 C14 -24.6(3) .
O2 Fe1 O3 Fe1 167(15) 3_756
N1 Fe1 O3 Fe1 -10(15) 3_756
O1 Fe1 O3 Fe1 92(15) 3_756
N4 Fe1 O3 Fe1 -120(15) 3_756
N3 Fe1 O3 Fe1 21(15) 3_756
N2 Fe1 O3 Fe1 -49(15) 3_756
O3 Fe1 N1 C5 -25.1(7) .
O2 Fe1 N1 C5 157.99(19) .
O1 Fe1 N1 C5 -127.44(19) .
N4 Fe1 N1 C5 85.56(19) .
N3 Fe1 N1 C5 -55.46(19) .
N2 Fe1 N1 C5 15.42(18) .
O3 Fe1 N1 C1 132.4(5) .
O2 Fe1 N1 C1 -44.5(2) .
O1 Fe1 N1 C1 30.1(2) .
N4 Fe1 N1 C1 -116.9(2) .
N3 Fe1 N1 C1 102.1(2) .
N2 Fe1 N1 C1 172.9(2) .
O3 Fe1 N2 C7 58.48(17) .
O2 Fe1 N2 C7 169.56(16) .
N1 Fe1 N2 C7 -117.67(18) .
O1 Fe1 N2 C7 -48.8(2) .
N4 Fe1 N2 C7 148.42(19) .
N3 Fe1 N2 C7 -28.67(17) .
O3 Fe1 N2 C20 -61.67(17) .
O2 Fe1 N2 C20 49.4(2) .
N1 Fe1 N2 C20 122.18(18) .
O1 Fe1 N2 C20 -168.98(15) .
N4 Fe1 N2 C20 28.27(16) .
N3 Fe1 N2 C20 -148.81(18) .
O3 Fe1 N2 C6 178.72(14) .
O2 Fe1 N2 C6 -70.20(19) .
N1 Fe1 N2 C6 2.58(15) .
O1 Fe1 N2 C6 71.42(19) .
N4 Fe1 N2 C6 -91.33(16) .
N3 Fe1 N2 C6 91.58(16) .
O3 Fe1 N3 C8 -80.1(2) .
O2 Fe1 N3 C8 177.15(18) .
N1 Fe1 N3 C8 96.9(2) .
O1 Fe1 N3 C8 -175.6(2) .
N4 Fe1 N3 C8 13.6(3) .
N2 Fe1 N3 C8 17.99(19) .
O3 Fe1 N3 C12 90.95(18) .
O2 Fe1 N3 C12 -11.8(3) .
N1 Fe1 N3 C12 -92.02(19) .
O1 Fe1 N3 C12 -4.53(18) .
N4 Fe1 N3 C12 -175.31(17) .
N2 Fe1 N3 C12 -171.0(2) .
O3 Fe1 N4 C19 80.3(2) .
O2 Fe1 N4 C19 177.0(2) .
N1 Fe1 N4 C19 -94.2(2) .
O1 Fe1 N4 C19 -176.46(18) .
N3 Fe1 N4 C19 -12.6(3) .
N2 Fe1 N4 C19 -16.90(19) .
O3 Fe1 N4 C15 -93.36(19) .
O2 Fe1 N4 C15 3.40(18) .
N1 Fe1 N4 C15 92.15(19) .
O1 Fe1 N4 C15 9.9(3) .
N3 Fe1 N4 C15 173.82(16) .
N2 Fe1 N4 C15 169.5(2) .
C5 N1 C1 C2 1.2(4) .
Fe1 N1 C1 C2 -155.6(3) .
N1 C1 C2 C3 3.0(5) .
C1 C2 C3 C4 -3.1(5) .
C2 C3 C4 C5 -0.7(5) .
C1 N1 C5 C4 -5.3(4) .
Fe1 N1 C5 C4 153.1(2) .
C1 N1 C5 C6 170.1(2) .
Fe1 N1 C5 C6 -31.5(3) .
C3 C4 C5 N1 5.1(4) .
C3 C4 C5 C6 -170.0(3) .
C7 N2 C6 C5 101.6(2) .
C20 N2 C6 C5 -137.9(2) .
Fe1 N2 C6 C5 -18.3(2) .
N1 C5 C6 N2 34.2(3) .
C4 C5 C6 N2 -150.5(2) .
C20 N2 C7 C8 157.9(2) .
C6 N2 C7 C8 -80.7(3) .
Fe1 N2 C7 C8 36.8(3) .
C12 N3 C8 C9 1.3(4) .
Fe1 N3 C8 C9 172.2(2) .
C12 N3 C8 C7 -174.2(2) .
Fe1 N3 C8 C7 -3.2(3) .
N2 C7 C8 N3 -23.6(3) .
N2 C7 C8 C9 161.0(3) .
N3 C8 C9 C10 -1.7(4) .
C7 C8 C9 C10 173.4(3) .
C8 C9 C10 C11 1.2(5) .
C9 C10 C11 C12 -0.3(5) .
C8 N3 C12 C11 -0.2(4) .
Fe1 N3 C12 C11 -171.5(2) .
C8 N3 C12 C13 176.6(2) .
Fe1 N3 C12 C13 5.3(3) .
C10 C11 C12 N3 -0.3(4) .
C10 C11 C12 C13 -176.6(3) .
Fe1 O1 C13 N6 177.3(2) .
Fe1 O1 C13 C12 -1.0(3) .
N3 C12 C13 O1 -2.9(3) .
C11 C12 C13 O1 173.8(3) .
N3 C12 C13 N6 178.7(3) .
C11 C12 C13 N6 -4.7(4) .
Fe1 O2 C14 N5 -174.5(2) .
Fe1 O2 C14 C15 3.5(3) .
C19 N4 C15 C16 0.4(4) .
Fe1 N4 C15 C16 174.2(2) .
C19 N4 C15 C14 -176.6(2) .
Fe1 N4 C15 C14 -2.8(3) .
O2 C14 C15 N4 -0.4(3) .
N5 C14 C15 N4 177.7(2) .
O2 C14 C15 C16 -177.2(3) .
N5 C14 C15 C16 0.8(4) .
N4 C15 C16 C17 -0.1(4) .
C14 C15 C16 C17 176.4(3) .
C15 C16 C17 C18 0.3(5) .
C16 C17 C18 C19 -0.7(5) .
C15 N4 C19 C18 -0.9(4) .
Fe1 N4 C19 C18 -174.4(2) .
C15 N4 C19 C20 175.2(2) .
Fe1 N4 C19 C20 1.7(3) .
C17 C18 C19 N4 1.0(5) .
C17 C18 C19 C20 -174.7(3) .
C7 N2 C20 C19 -157.8(2) .
C6 N2 C20 C19 80.4(3) .
Fe1 N2 C20 C19 -36.8(3) .
N4 C19 C20 N2 24.6(3) .
C18 C19 C20 N2 -159.4(3) .
